data_7020160
loop_
_publ_author_name
'Bonnitcha, Paul D.'
'Kim, Byung J.'
'Hocking, Rosalie K.'
'Clegg, Jack K.'
'Turner, Peter'
'Neville, Suzanne M.'
'Hambley, Trevor W.'

_publ_section_title
;
 Cobalt complexes with tripodal ligands: implications for the design of
 drug chaperones.
;
_journal_issue 37
_journal_name_full 'Dalton transactions (Cambridge, England : 2003)'
_journal_page_first 11293
_journal_page_last 11304
_journal_paper_doi 10.1039/c2dt30727h
_journal_volume 41
_journal_year 2012
_chemical_formula_moiety 'C13 H24 Co N5 O2, 2(Cl O4)'
_chemical_formula_sum 'C13 H24 Cl2 Co N5 O10'
_chemical_formula_weight 540.20
_chemical_name_systematic
;
?
;
_space_group_IT_number 19
_symmetry_cell_setting orthorhombic
_symmetry_Int_Tables_number 19
_symmetry_space_group_name_Hall 'P 2ac 2ab'
_symmetry_space_group_name_H-M 'P 21 21 21'
_atom_sites_solution_hydrogens geom
_atom_sites_solution_primary direct
_atom_sites_solution_secondary difmap
_audit_creation_method SHELXL-97
_cell_angle_alpha 90.00
_cell_angle_beta 90.00
_cell_angle_gamma 90.00
_cell_formula_units_Z 4
_cell_length_a 9.1320(6)
_cell_length_b 13.5840(9)
_cell_length_c 16.711(1)
_cell_measurement_reflns_used 0
_cell_measurement_temperature 273(2)
_cell_measurement_theta_max 0.0
_cell_measurement_theta_min 0.0
_cell_volume 2073.0(2)
_computing_cell_refinement 'SAINT (Siemens, 1995)'
_computing_data_collection 'SMART (Siemens, 1995)'
_computing_data_reduction 'SAINT and XPREP (Siemens, 1995)'
_computing_molecular_graphics 'teXsan (MSC, 1992-1997)'
_computing_publication_material 'teXsan (MSC, 1992-1997)'
_computing_structure_refinement 'teXsan (MSC, 1992-1997)'
_computing_structure_solution 'teXsan (MSC, 1992-1997)'
_diffrn_ambient_temperature 273(2)
_diffrn_measured_fraction_theta_full 1.000
_diffrn_measured_fraction_theta_max 0.991
_diffrn_measurement_device_type 'Bruker SMART 1000 CCD'
_diffrn_measurement_method \w
_diffrn_radiation_monochromator graphite
_diffrn_radiation_source 'sealed tube'
_diffrn_radiation_type MoK\a
_diffrn_radiation_wavelength 0.71073
_diffrn_reflns_av_R_equivalents 0.0000
_diffrn_reflns_av_sigmaI/netI 0.0233
_diffrn_reflns_limit_h_max 12
_diffrn_reflns_limit_h_min -12
_diffrn_reflns_limit_k_max 17
_diffrn_reflns_limit_k_min 0
_diffrn_reflns_limit_l_max 22
_diffrn_reflns_limit_l_min 0
_diffrn_reflns_number 4887
_diffrn_reflns_theta_full 25.00
_diffrn_reflns_theta_max 28.01
_diffrn_reflns_theta_min 1.93
_exptl_absorpt_coefficient_mu 1.149
_exptl_absorpt_correction_T_max 0.9015
_exptl_absorpt_correction_T_min 0.8046
_exptl_absorpt_correction_type multi-scan
_exptl_absorpt_process_details 'SADABS (Sheldrick, 1999)'
_exptl_crystal_colour red
_exptl_crystal_density_diffrn 1.731
_exptl_crystal_density_method 'not measured'
_exptl_crystal_description prism
_exptl_crystal_F_000 1112
_exptl_crystal_size_max 0.2
_exptl_crystal_size_mid 0.2
_exptl_crystal_size_min 0.1
_refine_diff_density_max 1.082
_refine_diff_density_min -0.372
_refine_diff_density_rms 0.079
_refine_ls_abs_structure_details 'Flack H D (1983), Acta Cryst. A39, 876-881'
_refine_ls_abs_structure_Flack -0.021(17)
_refine_ls_extinction_method none
_refine_ls_goodness_of_fit_ref 1.048
_refine_ls_hydrogen_treatment constr
_refine_ls_matrix_type full
_refine_ls_number_parameters 280
_refine_ls_number_reflns 4887
_refine_ls_number_restraints 0
_refine_ls_restrained_S_all 1.048
_refine_ls_R_factor_all 0.0459
_refine_ls_R_factor_gt 0.0425
_refine_ls_shift/su_max 0.001
_refine_ls_shift/su_mean 0.000
_refine_ls_structure_factor_coef Fsqd
_refine_ls_weighting_details 'calc w=1/[\s^2^(Fo^2^)+(0.0887P)^2^+0.5342P] where P=(Fo^2^+2Fc^2^)/3'
_refine_ls_weighting_scheme calc
_refine_ls_wR_factor_gt 0.1219
_refine_ls_wR_factor_ref 0.1264
_reflns_number_gt 4569
_reflns_number_total 4887
_reflns_threshold_expression >2sigma(I)
_cod_data_source_file c2dt30727h.txt
_cod_data_source_block 2
_cod_original_sg_symbol_H-M 'P 21 21 21 '
_cod_database_code 7020160

loop_
_symmetry_equiv_pos_as_xyz
'x, y, z'
'-x+1/2, -y, z+1/2'
'x+1/2, -y+1/2, -z'
'-x, y+1/2, -z+1/2'

loop_
_atom_site_label
_atom_site_type_symbol
_atom_site_fract_x
_atom_site_fract_y
_atom_site_fract_z
_atom_site_U_iso_or_equiv
_atom_site_adp_type
_atom_site_occupancy
_atom_site_symmetry_multiplicity
_atom_site_calc_flag
_atom_site_refinement_flags
C1 C 0.5376(4) 0.3982(3) 0.3041(2) 0.0511(8) Uani 1 1 d .
H1A H 0.5803 0.3875 0.2517 0.061 Uiso 1 1 calc R
H1B H 0.4319 0.3978 0.2983 0.061 Uiso 1 1 calc R
C2 C 0.5829(4) 0.3161(3) 0.3594(2) 0.0532(8) Uani 1 1 d .
H2A H 0.5119 0.3090 0.4022 0.064 Uiso 1 1 calc R
H2B H 0.5875 0.2545 0.3302 0.064 Uiso 1 1 calc R
C3 C 0.4652(4) 0.5491(3) 0.3781(2) 0.0559(9) Uani 1 1 d .
H3A H 0.4909 0.6177 0.3855 0.067 Uiso 1 1 calc R
H3B H 0.3763 0.5461 0.3464 0.067 Uiso 1 1 calc R
C4 C 0.4404(4) 0.5019(3) 0.4570(3) 0.0628(10) Uani 1 1 d .
H4A H 0.3872 0.4406 0.4501 0.075 Uiso 1 1 calc R
H4B H 0.3829 0.5449 0.4910 0.075 Uiso 1 1 calc R
C5 C 0.6503(4) 0.5592(3) 0.2701(2) 0.0528(8) Uani 1 1 d .
H5A H 0.5875 0.5576 0.2233 0.063 Uiso 1 1 calc R
H5B H 0.6589 0.6269 0.2879 0.063 Uiso 1 1 calc R
C6 C 0.7988(5) 0.5187(3) 0.2498(2) 0.0602(9) Uani 1 1 d .
H6A H 0.7884 0.4586 0.2190 0.072 Uiso 1 1 calc R
H6B H 0.8527 0.5660 0.2179 0.072 Uiso 1 1 calc R
C7 C 0.9389(3) 0.5475(2) 0.51232(19) 0.0406(6) Uani 1 1 d .
C8 C 1.0636(3) 0.5528(2) 0.56769(17) 0.0404(6) Uani 1 1 d .
C9 C 1.1288(4) 0.6416(3) 0.5912(2) 0.0495(7) Uani 1 1 d .
H9 H 1.0921 0.7009 0.5720 0.059 Uiso 1 1 calc R
C10 C 1.2465(4) 0.6415(3) 0.6424(2) 0.0563(8) Uani 1 1 d .
H10 H 1.2897 0.7006 0.6574 0.068 Uiso 1 1 calc R
C11 C 1.3004(4) 0.5539(4) 0.6716(2) 0.0607(10) Uani 1 1 d .
H11 H 1.3787 0.5542 0.7071 0.073 Uiso 1 1 calc R
C12 C 1.2392(5) 0.4659(3) 0.6484(3) 0.0625(9) Uani 1 1 d .
H12 H 1.2782 0.4071 0.6672 0.075 Uiso 1 1 calc R
C13 C 1.1195(4) 0.4641(3) 0.5970(2) 0.0497(7) Uani 1 1 d .
H13 H 1.0771 0.4045 0.5823 0.060 Uiso 1 1 calc R
N1 N 0.5858(3) 0.4969(2) 0.33561(15) 0.0427(7) Uani 1 1 d .
N2 N 0.7274(3) 0.33964(19) 0.39294(18) 0.0462(6) Uani 1 1 d .
H2C H 0.7980 0.3213 0.3584 0.055 Uiso 1 1 calc R
H2D H 0.7408 0.3064 0.4390 0.055 Uiso 1 1 calc R
N3 N 0.5866(3) 0.4821(3) 0.49489(17) 0.0515(7) Uani 1 1 d .
H3C H 0.5843 0.4238 0.5204 0.062 Uiso 1 1 calc R
H3D H 0.6065 0.5292 0.5311 0.062 Uiso 1 1 calc R
N4 N 0.8797(3) 0.4980(2) 0.32576(18) 0.0458(7) Uani 1 1 d .
H4C H 0.9401 0.5484 0.3371 0.055 Uiso 1 1 calc R
H4D H 0.9342 0.4432 0.3200 0.055 Uiso 1 1 calc R
N5 N 0.8751(3) 0.6267(2) 0.48448(18) 0.0478(6) Uani 1 1 d .
H5 H 0.9051 0.6841 0.4988 0.057 Uiso 1 1 calc R
O1 O 0.8916(3) 0.46342(17) 0.48914(15) 0.0473(6) Uani 1 1 d .
O2 O 0.7599(3) 0.61755(16) 0.43221(13) 0.0463(5) Uani 1 1 d .
O3 O 1.0821(4) 0.8015(4) 0.4070(3) 0.1018(13) Uani 1 1 d .
O4 O 1.1099(6) 0.7819(5) 0.2724(3) 0.1309(19) Uani 1 1 d .
O5 O 1.1209(5) 0.6456(3) 0.3512(3) 0.1112(15) Uani 1 1 d .
O6 O 1.3100(4) 0.7611(4) 0.3538(4) 0.1183(17) Uani 1 1 d .
O7 O 1.1237(6) 0.3633(3) 0.3627(3) 0.1108(16) Uani 1 1 d .
O8 O 1.2543(5) 0.2241(4) 0.3380(3) 0.1175(17) Uani 1 1 d .
O9 O 1.2393(6) 0.2862(3) 0.4653(2) 0.1020(14) Uani 1 1 d .
O10 O 1.0359(4) 0.2097(4) 0.4078(3) 0.1115(15) Uani 1 1 d .
Cl1 Cl 1.15886(10) 0.74629(7) 0.34926(6) 0.0560(2) Uani 1 1 d .
Cl2 Cl 1.15846(10) 0.26903(7) 0.39114(5) 0.0519(2) Uani 1 1 d .
Co1 Co 0.74025(4) 0.48010(3) 0.41285(2) 0.03467(12) Uani 1 1 d .

loop_
_atom_site_aniso_label
_atom_site_aniso_U_11
_atom_site_aniso_U_22
_atom_site_aniso_U_33
_atom_site_aniso_U_23
_atom_site_aniso_U_13
_atom_site_aniso_U_12
C1 0.0477(18) 0.0470(17) 0.0587(19) -0.0057(15) -0.0154(15) -0.0049(14)
C2 0.0532(19) 0.0378(16) 0.069(2) -0.0003(15) -0.0118(17) -0.0082(14)
C3 0.0380(16) 0.056(2) 0.074(2) -0.0050(17) -0.0039(16) 0.0110(15)
C4 0.0413(17) 0.071(3) 0.076(3) -0.013(2) 0.0109(16) 0.0004(17)
C5 0.060(2) 0.0462(17) 0.0526(18) 0.0118(14) -0.0103(16) -0.0002(16)
C6 0.069(2) 0.067(2) 0.0440(17) 0.0104(16) 0.0047(15) 0.001(2)
C7 0.0384(14) 0.0389(15) 0.0446(15) -0.0008(12) 0.0010(12) -0.0040(12)
C8 0.0365(14) 0.0457(16) 0.0389(14) -0.0025(12) 0.0004(11) -0.0039(12)
C9 0.0446(16) 0.0476(17) 0.0562(17) -0.0102(15) -0.0013(15) -0.0038(13)
C10 0.0451(18) 0.060(2) 0.0642(19) -0.0156(16) -0.0057(17) -0.0105(18)
C11 0.0424(18) 0.086(3) 0.0542(19) -0.0093(19) -0.0118(14) -0.0015(17)
C12 0.052(2) 0.070(2) 0.065(2) 0.0064(18) -0.0148(18) 0.006(2)
C13 0.0470(17) 0.0498(18) 0.0524(17) 0.0001(14) -0.0054(14) -0.0005(14)
N1 0.0343(12) 0.048(2) 0.0464(14) 0.0016(12) -0.0084(10) 0.0010(11)
N2 0.0491(15) 0.0341(12) 0.0554(14) 0.0031(11) -0.0097(12) -0.0026(11)
N3 0.0521(16) 0.0551(17) 0.0472(14) 0.0003(14) 0.0072(12) -0.0026(15)
N4 0.0422(13) 0.0389(18) 0.0562(15) 0.0024(11) 0.0094(11) 0.0009(11)
N5 0.0471(15) 0.0358(13) 0.0606(16) -0.0090(11) -0.0139(13) -0.0010(11)
O1 0.0498(13) 0.0352(12) 0.0567(13) 0.0055(9) -0.0184(11) -0.0017(9)
O2 0.0451(12) 0.0373(10) 0.0566(11) -0.0009(9) -0.0146(10) 0.0019(9)
O3 0.081(2) 0.111(3) 0.114(3) -0.038(3) -0.008(2) 0.025(2)
O4 0.150(4) 0.159(5) 0.083(3) 0.029(3) -0.010(3) 0.009(4)
O5 0.091(3) 0.069(2) 0.173(4) -0.010(3) 0.040(3) -0.031(2)
O6 0.059(2) 0.098(3) 0.198(5) -0.022(3) 0.006(3) -0.013(2)
O7 0.128(4) 0.083(3) 0.122(3) 0.046(2) 0.012(3) 0.039(3)
O8 0.086(3) 0.118(3) 0.149(4) -0.075(3) 0.033(3) 0.000(3)
O9 0.129(4) 0.101(3) 0.075(2) 0.0212(19) -0.025(2) -0.028(3)
O10 0.070(2) 0.128(4) 0.137(3) 0.052(3) -0.002(3) -0.033(2)
Cl1 0.0464(4) 0.0503(5) 0.0714(5) 0.0014(4) 0.0025(4) -0.0055(4)
Cl2 0.0519(4) 0.0467(4) 0.0573(4) 0.0052(3) 0.0062(3) 0.0037(4)
Co1 0.03320(19) 0.0317(2) 0.0391(2) 0.00193(13) -0.00294(15) -0.00131(15)

loop_
_atom_type_symbol
_atom_type_description
_atom_type_scat_dispersion_real
_atom_type_scat_dispersion_imag
_atom_type_scat_source
C C 0.0033 0.0016 'International Tables Vol C Tables 4.2.6.8 and 6.1.1.4'
H H 0.0000 0.0000 'International Tables Vol C Tables 4.2.6.8 and 6.1.1.4'
N N 0.0061 0.0033 'International Tables Vol C Tables 4.2.6.8 and 6.1.1.4'
O O 0.0106 0.0060 'International Tables Vol C Tables 4.2.6.8 and 6.1.1.4'
Cl Cl 0.1484 0.1585 'International Tables Vol C Tables 4.2.6.8 and 6.1.1.4'
Co Co 0.3494 0.9721 'International Tables Vol C Tables 4.2.6.8 and 6.1.1.4'

loop_
_geom_angle_atom_site_label_1
_geom_angle_atom_site_label_2
_geom_angle_atom_site_label_3
_geom_angle
N1 C1 C2 111.4(3)
N1 C1 H1A 109.4
C2 C1 H1A 109.4
N1 C1 H1B 109.4
C2 C1 H1B 109.4
H1A C1 H1B 108.0
N2 C2 C1 108.6(3)
N2 C2 H2A 110.0
C1 C2 H2A 110.0
N2 C2 H2B 110.0
C1 C2 H2B 110.0
H2A C2 H2B 108.3
C4 C3 N1 109.3(3)
C4 C3 H3A 109.8
N1 C3 H3A 109.8
C4 C3 H3B 109.8
N1 C3 H3B 109.8
H3A C3 H3B 108.3
C3 C4 N3 108.4(3)
C3 C4 H4A 110.0
N3 C4 H4A 110.0
C3 C4 H4B 110.0
N3 C4 H4B 110.0
H4A C4 H4B 108.4
C6 C5 N1 108.2(3)
C6 C5 H5A 110.1
N1 C5 H5A 110.1
C6 C5 H5B 110.1
N1 C5 H5B 110.1
H5A C5 H5B 108.4
N4 C6 C5 108.9(3)
N4 C6 H6A 109.9
C5 C6 H6A 109.9
N4 C6 H6B 109.9
C5 C6 H6B 109.9
H6A C6 H6B 108.3
O1 C7 N5 118.4(3)
O1 C7 C8 119.7(3)
N5 C7 C8 121.9(3)
C13 C8 C9 119.3(3)
C13 C8 C7 117.5(3)
C9 C8 C7 123.2(3)
C10 C9 C8 120.4(3)
C10 C9 H9 119.8
C8 C9 H9 119.8
C9 C10 C11 120.1(3)
C9 C10 H10 120.0
C11 C10 H10 120.0
C12 C11 C10 120.4(3)
C12 C11 H11 119.8
C10 C11 H11 119.8
C11 C12 C13 120.6(4)
C11 C12 H12 119.7
C13 C12 H12 119.7
C12 C13 C8 119.2(3)
C12 C13 H13 120.4
C8 C13 H13 120.4
C3 N1 C5 111.6(3)
C3 N1 C1 111.9(3)
C5 N1 C1 111.2(3)
C3 N1 Co1 106.2(2)
C5 N1 Co1 105.5(2)
C1 N1 Co1 110.1(2)
C2 N2 Co1 109.5(2)
C2 N2 H2C 109.8
Co1 N2 H2C 109.8
C2 N2 H2D 109.8
Co1 N2 H2D 109.8
H2C N2 H2D 108.2
C4 N3 Co1 110.1(2)
C4 N3 H3C 109.6
Co1 N3 H3C 109.6
C4 N3 H3D 109.6
Co1 N3 H3D 109.6
H3C N3 H3D 108.2
C6 N4 Co1 109.5(2)
C6 N4 H4C 109.8
Co1 N4 H4C 109.8
C6 N4 H4D 109.8
Co1 N4 H4D 109.8
H4C N4 H4D 108.2
C7 N5 O2 119.5(3)
C7 N5 H5 120.2
O2 N5 H5 120.2
C7 O1 Co1 110.1(2)
N5 O2 Co1 105.63(17)
O6 Cl1 O3 112.2(3)
O6 Cl1 O5 112.4(3)
O3 Cl1 O5 112.2(3)
O6 Cl1 O4 107.8(4)
O3 Cl1 O4 106.0(3)
O5 Cl1 O4 105.7(4)
O8 Cl2 O7 109.1(3)
O8 Cl2 O10 112.1(3)
O7 Cl2 O10 114.2(3)
O8 Cl2 O9 107.1(3)
O7 Cl2 O9 104.9(3)
O10 Cl2 O9 109.0(3)
O1 Co1 O2 86.22(10)
O1 Co1 N1 179.78(12)
O2 Co1 N1 93.84(11)
O1 Co1 N2 92.40(11)
O2 Co1 N2 178.03(12)
N1 Co1 N2 87.55(12)
O1 Co1 N4 92.33(12)
O2 Co1 N4 86.73(12)
N1 Co1 N4 87.88(12)
N2 Co1 N4 91.93(12)
O1 Co1 N3 93.05(12)
O2 Co1 N3 86.28(14)
N1 Co1 N3 86.74(12)
N2 Co1 N3 95.19(15)
N4 Co1 N3 170.88(14)

loop_
_geom_bond_atom_site_label_1
_geom_bond_atom_site_label_2
_geom_bond_distance
C1 N1 1.506(4)
C1 C2 1.507(5)
C1 H1A 0.9700
C1 H1B 0.9700
C2 N2 1.469(4)
C2 H2A 0.9700
C2 H2B 0.9700
C3 C4 1.484(6)
C3 N1 1.490(4)
C3 H3A 0.9700
C3 H3B 0.9700
C4 N3 1.502(5)
C4 H4A 0.9700
C4 H4B 0.9700
C5 C6 1.502(6)
C5 N1 1.503(4)
C5 H5A 0.9700
C5 H5B 0.9700
C6 N4 1.495(5)
C6 H6A 0.9700
C6 H6B 0.9700
C7 O1 1.281(4)
C7 N5 1.309(4)
C7 C8 1.469(4)
C8 C13 1.397(5)
C8 C9 1.401(5)
C9 C10 1.374(5)
C9 H9 0.9300
C10 C11 1.377(6)
C10 H10 0.9300
C11 C12 1.375(6)
C11 H11 0.9300
C12 C13 1.390(5)
C12 H12 0.9300
C13 H13 0.9300
N1 Co1 1.925(3)
N2 Co1 1.940(3)
N2 H2C 0.9000
N2 H2D 0.9000
N3 Co1 1.962(3)
N3 H3C 0.9000
N3 H3D 0.9000
N4 Co1 1.949(3)
N4 H4C 0.9000
N4 H4D 0.9000
N5 O2 1.373(3)
N5 H5 0.8600
O1 Co1 1.894(2)
O2 Co1 1.903(2)
O3 Cl1 1.409(4)
O4 Cl1 1.444(5)
O5 Cl1 1.411(4)
O6 Cl1 1.396(4)
O7 Cl2 1.402(4)
O8 Cl2 1.388(4)
O9 Cl2 1.461(4)
O10 Cl2 1.407(4)

loop_
_geom_hbond_atom_site_label_D
_geom_hbond_atom_site_label_H
_geom_hbond_atom_site_label_A
_geom_hbond_distance_DH
_geom_hbond_distance_HA
_geom_hbond_distance_DA
_geom_hbond_angle_DHA
_geom_hbond_site_symmetry_A
N2 H2C O4 0.90 2.40 3.234(6) 153.6 4_745
N2 H2D O9 0.90 2.04 2.923(4) 168.7 3_456
N3 H3C O10 0.90 2.22 3.106(6) 168.7 3_456
N3 H3D O3 0.90 2.53 3.366(6) 154.6 3_466
N4 H4C O5 0.90 2.13 3.009(5) 166.4 .
N4 H4D O7 0.90 2.16 2.948(5) 145.2 .

loop_
_geom_torsion_atom_site_label_1
_geom_torsion_atom_site_label_2
_geom_torsion_atom_site_label_3
_geom_torsion_atom_site_label_4
_geom_torsion
N1 C1 C2 N2 -36.8(4)
N1 C3 C4 N3 43.8(4)
N1 C5 C6 N4 -45.4(4)
O1 C7 C8 C13 -4.2(5)
N5 C7 C8 C13 177.0(3)
O1 C7 C8 C9 175.1(3)
N5 C7 C8 C9 -3.8(5)
C13 C8 C9 C10 0.1(5)
C7 C8 C9 C10 -179.2(3)
C8 C9 C10 C11 -0.6(5)
C9 C10 C11 C12 1.4(6)
C10 C11 C12 C13 -1.8(6)
C11 C12 C13 C8 1.3(6)
C9 C8 C13 C12 -0.5(5)
C7 C8 C13 C12 178.8(3)
C4 C3 N1 C5 -160.7(3)
C4 C3 N1 C1 73.9(4)
C4 C3 N1 Co1 -46.2(3)
C6 C5 N1 C3 160.9(3)
C6 C5 N1 C1 -73.4(4)
C6 C5 N1 Co1 45.9(3)
C2 C1 N1 C3 -98.5(4)
C2 C1 N1 C5 135.9(3)
C2 C1 N1 Co1 19.3(4)
C1 C2 N2 Co1 37.0(4)
C3 C4 N3 Co1 -20.8(4)
C5 C6 N4 Co1 23.0(4)
O1 C7 N5 O2 0.4(5)
C8 C7 N5 O2 179.3(3)
N5 C7 O1 Co1 3.0(4)
C8 C7 O1 Co1 -175.9(2)
C7 N5 O2 Co1 -3.5(4)
C7 O1 Co1 O2 -3.9(2)
C7 O1 Co1 N2 174.7(2)
C7 O1 Co1 N4 82.7(2)
C7 O1 Co1 N3 -89.9(2)
N5 O2 Co1 O1 3.8(2)
N5 O2 Co1 N1 -176.4(2)
N5 O2 Co1 N4 -88.7(2)
N5 O2 Co1 N3 97.1(2)
C3 N1 Co1 O2 -58.8(2)
C5 N1 Co1 O2 59.8(2)
C1 N1 Co1 O2 179.9(2)
C3 N1 Co1 N2 122.6(2)
C5 N1 Co1 N2 -118.8(2)
C1 N1 Co1 N2 1.3(2)
C3 N1 Co1 N4 -145.4(2)
C5 N1 Co1 N4 -26.8(2)
C1 N1 Co1 N4 93.3(2)
C3 N1 Co1 N3 27.3(2)
C5 N1 Co1 N3 145.9(2)
C1 N1 Co1 N3 -94.1(2)
C2 N2 Co1 O1 157.9(2)
C2 N2 Co1 N1 -21.9(3)
C2 N2 Co1 N4 -109.7(3)
C2 N2 Co1 N3 64.6(3)
C6 N4 Co1 O1 -177.6(3)
C6 N4 Co1 O2 -91.5(3)
C6 N4 Co1 N1 2.4(3)
C6 N4 Co1 N2 89.9(3)
C4 N3 Co1 O1 176.2(3)
C4 N3 Co1 O2 90.2(3)
C4 N3 Co1 N1 -3.9(3)
C4 N3 Co1 N2 -91.1(3)
